data_4512133
loop_
_publ_author_name
'Hawes, Chris S.'
'Moubaraki, Boujemaa'
'Murray, Keith S.'
'Kruger, Paul E.'
'Turner, David R.'
'Batten, Stuart R.'

_publ_section_title
;
 Exploiting the Pyrazole-Carboxylate Mixed Ligand System in the Crystal
 Engineering of Coordination Polymers
;
_journal_issue 11
_journal_name_full 'Crystal Growth &amp; Design'
_journal_page_first 5749
_journal_paper_doi 10.1021/cg501004u
_journal_volume 14
_journal_year 2014
_chemical_formula_moiety 'C26 H26 Cu N4 O4, 2(C H4 O)'
_chemical_formula_sum 'C28 H34 Cu N4 O6'
_chemical_formula_weight 586.13
_chemical_name_systematic
;
 ? 
;
_space_group_crystal_system triclinic
_space_group_IT_number 2
_space_group_name_Hall '-P 1'
_space_group_name_H-M_alt 'P -1'
_symmetry_space_group_name_Hall '-P 1'
_symmetry_space_group_name_H-M 'P -1'
_atom_sites_solution_hydrogens geom
_atom_sites_solution_primary iterative
_atom_sites_solution_secondary difmap
_audit_creation_date 2014-06-06
_audit_creation_method
;
Olex2 1.2
(compiled 2014.05.21 svn.r2940 for OlexSys, GUI svn.r4846)
;
_cell_angle_alpha 76.54(3)
_cell_angle_beta 72.17(3)
_cell_angle_gamma 67.29(3)
_cell_formula_units_Z 1
_cell_length_a 8.0390(16)
_cell_length_b 9.2100(18)
_cell_length_c 11.042(2)
_cell_measurement_temperature 100(2)
_cell_volume 711.8(3)
_computing_cell_refinement 'XDS (Kabsch, 1993)'
_computing_data_collection 'BluIce (McPhillips, 2002)'
_computing_data_reduction 'XDS (Kabsch, 1993)'
_computing_molecular_graphics 'Olex2 (Dolomanov et al., 2009)'
_computing_publication_material 'Olex2 (Dolomanov et al., 2009)'
_computing_structure_refinement 'SHELXL-97 (Sheldrick, 1997)'
_computing_structure_solution 'SHELXS-97 (Sheldrick, 1997)'
_diffrn_ambient_temperature 100
_diffrn_measured_fraction_theta_full 0.986
_diffrn_measured_fraction_theta_max 0.982
_diffrn_measurement_device_type Synchrotron
_diffrn_measurement_method 'Phi Scan'
_diffrn_radiation_monochromator 'Silicon Double Crystal'
_diffrn_radiation_type synchrotron
_diffrn_radiation_wavelength 0.71080
_diffrn_reflns_av_R_equivalents 0.0993
_diffrn_reflns_av_unetI/netI 0.0749
_diffrn_reflns_limit_h_max 10
_diffrn_reflns_limit_h_min -10
_diffrn_reflns_limit_k_max 12
_diffrn_reflns_limit_k_min -12
_diffrn_reflns_limit_l_max 13
_diffrn_reflns_limit_l_min -14
_diffrn_reflns_number 11733
_diffrn_reflns_theta_full 26.00
_diffrn_reflns_theta_max 28.00
_diffrn_reflns_theta_min 2.42
_diffrn_source 'Australian Synchrotron'
_diffrn_standards_number 0
_exptl_absorpt_coefficient_mu 0.814
_exptl_absorpt_correction_type multi-scan
_exptl_absorpt_process_details 'XScale within XDS'
_exptl_crystal_colour purple
_exptl_crystal_density_diffrn 1.367
_exptl_crystal_density_method 'not measured'
_exptl_crystal_description plate
_exptl_crystal_F_000 307
_exptl_crystal_size_max 0.04
_exptl_crystal_size_mid 0.04
_exptl_crystal_size_min 0.01
_refine_diff_density_max 0.391
_refine_diff_density_min -0.796
_refine_diff_density_rms 0.070
_refine_ls_extinction_method none
_refine_ls_goodness_of_fit_ref 1.020
_refine_ls_hydrogen_treatment mixed
_refine_ls_matrix_type full
_refine_ls_number_parameters 187
_refine_ls_number_reflns 3378
_refine_ls_number_restraints 2
_refine_ls_restrained_S_all 1.020
_refine_ls_R_factor_all 0.0591
_refine_ls_R_factor_gt 0.0465
_refine_ls_shift/su_max 0.000
_refine_ls_shift/su_mean 0.000
_refine_ls_structure_factor_coef Fsqd
_refine_ls_weighting_details 'calc w=1/[\s^2^(Fo^2^)+(0.0570P)^2^+0.1130P] where P=(Fo^2^+2Fc^2^)/3'
_refine_ls_weighting_scheme calc
_refine_ls_wR_factor_gt 0.1132
_refine_ls_wR_factor_ref 0.1209
_reflns_number_gt 2797
_reflns_number_total 3378
_reflns_threshold_expression >2sigma(I)
_cod_data_source_file cg501004u_si_002.cif
_cod_data_source_block 5
_cod_depositor_comments
;
The following automatic conversions were performed:

'_exptl_absorpt_correction_type' value 'Multi-Scan' changed to
'multi-scan' according to
/home/saulius/struct/COD-crude-data--automatic-downloads/rss-feeds/ACS/lib/dictionaries/cif_core.dic
dictionary named 'cif_core.dic' version 2.4.2 from 2011-04-26.

Automatic conversion script
Id: cif_fix_values 2827 2014-09-09 07:05:25Z andrius 

 Adding full bibliography for 4512129--4512135.cif.
;
_cod_original_cell_volume 711.8(2)
_cod_database_code 4512133
_olex2_refinement_description
;
1. Fixed Uiso
 At 1.2 times of:
  All C(H) groups, All C(H,H) groups, All N(H) groups
 At 1.5 times of:
  All C(H,H,H) groups, All O(H) groups
2. Restrained distances
 O19-H19
 0.84 with sigma of 0.02
 N3-H3
 0.91 with sigma of 0.02
3.a Secondary CH2 refined with riding coordinates:
 C9(H9A,H9B)
3.b Aromatic/amide H refined with riding coordinates:
 C11(H11), C12(H12), C14(H14), C15(H15)
3.c Idealised Me refined as rotating group:
 C7(H7A,H7B,H7C), C8(H8A,H8B,H8C), C20(H20A,H20B,H20C)
;

loop_
_space_group_symop_id
_space_group_symop_operation_xyz
1 'x, y, z'
2 '-x, -y, -z'

loop_
_atom_site_label
_atom_site_type_symbol
_atom_site_fract_x
_atom_site_fract_y
_atom_site_fract_z
_atom_site_U_iso_or_equiv
_atom_site_adp_type
_atom_site_occupancy
_atom_site_calc_flag
_atom_site_site_symmetry_order
_atom_site_refinement_flags_posn
_atom_site_refinement_flags_adp
_atom_site_refinement_flags_occupancy
Cu1 Cu 0.5000 0.5000 0.0000 0.03186(14) Uani 1 d 2 S T P
N2 N 0.4873(2) 0.3227(3) 0.93431(19) 0.0357(4) Uani 1 d 1 . . .
N3 N 0.3386(2) 0.2718(3) 0.9801(2) 0.0359(4) Uani 1 d 1 D . .
H3 H 0.246(3) 0.305(3) 1.049(2) 0.043 Uiso 1 d 1 DR . .
C4 C 0.3542(3) 0.1587(3) 0.9158(2) 0.0384(5) Uani 1 d 1 . . .
C5 C 0.5204(3) 0.1323(3) 0.8244(2) 0.0373(5) Uani 1 d 1 . . .
C6 C 0.5979(3) 0.2378(3) 0.8388(2) 0.0362(5) Uani 1 d 1 . . .
C7 C 0.7795(3) 0.2578(3) 0.7643(3) 0.0442(6) Uani 1 d 1 . . .
H7A H 0.7643 0.3254 0.6828 0.066 Uiso 1 calc 1 GR . .
H7B H 0.8730 0.1537 0.7473 0.066 Uiso 1 calc 1 GR . .
H7C H 0.8201 0.3075 0.8141 0.066 Uiso 1 calc 1 GR . .
C8 C 0.2065(4) 0.0852(4) 0.9466(3) 0.0473(6) Uani 1 d 1 . . .
H8A H 0.1279 0.1044 1.0328 0.071 Uiso 1 calc 1 GR . .
H8B H 0.2649 -0.0294 0.9433 0.071 Uiso 1 calc 1 GR . .
H8C H 0.1302 0.1326 0.8838 0.071 Uiso 1 calc 1 GR . .
C9 C 0.6041(4) 0.0156(3) 0.7281(2) 0.0424(6) Uani 1 d 1 . . .
H9A H 0.5345 -0.0592 0.7515 0.051 Uiso 1 calc 1 R . .
H9B H 0.7341 -0.0467 0.7326 0.051 Uiso 1 calc 1 R . .
C10 C 0.6018(3) 0.0938(3) 0.5920(2) 0.0389(5) Uani 1 d 1 . . .
C11 C 0.4439(3) 0.2139(4) 0.5631(2) 0.0462(6) Uani 1 d 1 . . .
H11 H 0.3364 0.2477 0.6303 0.055 Uiso 1 calc 1 R . .
C12 C 0.4400(3) 0.2852(4) 0.4380(2) 0.0433(6) Uani 1 d 1 . . .
H12 H 0.3295 0.3652 0.4204 0.052 Uiso 1 calc 1 R . .
C13 C 0.5972(3) 0.2403(3) 0.3382(2) 0.0356(5) Uani 1 d 1 . . .
C14 C 0.7546(3) 0.1193(3) 0.3662(2) 0.0409(6) Uani 1 d 1 . . .
H14 H 0.8625 0.0863 0.2990 0.049 Uiso 1 calc 1 R . .
C15 C 0.7563(3) 0.0465(3) 0.4902(3) 0.0421(6) Uani 1 d 1 . . .
H15 H 0.8647 -0.0376 0.5067 0.050 Uiso 1 calc 1 R . .
C16 C 0.5948(3) 0.3193(3) 0.2044(2) 0.0352(5) Uani 1 d 1 . . .
O17 O 0.4368(2) 0.3961(2) 0.17791(15) 0.0354(4) Uani 1 d 1 . . .
O18 O 0.7449(2) 0.3108(2) 0.12057(16) 0.0411(4) Uani 1 d 1 . . .
O19 O -0.0299(2) 0.6614(3) 0.81861(19) 0.0538(5) Uani 1 d 1 D . .
H19 H 0.067(4) 0.660(5) 0.833(4) 0.081 Uiso 1 d 1 DR . .
C20 C 0.0396(4) 0.5615(5) 0.7245(3) 0.0637(9) Uani 1 d 1 . . .
H20A H 0.1008 0.4528 0.7611 0.096 Uiso 1 calc 1 GR . .
H20B H 0.1298 0.5970 0.6537 0.096 Uiso 1 calc 1 GR . .
H20C H -0.0626 0.5643 0.6924 0.096 Uiso 1 calc 1 GR . .

loop_
_atom_site_aniso_label
_atom_site_aniso_U_11
_atom_site_aniso_U_22
_atom_site_aniso_U_33
_atom_site_aniso_U_23
_atom_site_aniso_U_13
_atom_site_aniso_U_12
Cu1 0.0340(2) 0.0379(3) 0.0292(2) -0.00772(15) -0.00642(14) -0.01706(15)
N2 0.0375(9) 0.0405(12) 0.0348(10) -0.0074(8) -0.0062(7) -0.0199(8)
N3 0.0378(9) 0.0398(12) 0.0356(10) -0.0069(8) -0.0061(7) -0.0200(8)
C4 0.0452(11) 0.0391(14) 0.0389(13) -0.0020(10) -0.0158(9) -0.0202(10)
C5 0.0449(11) 0.0390(14) 0.0330(12) -0.0074(10) -0.0129(9) -0.0154(9)
C6 0.0391(10) 0.0354(14) 0.0359(12) -0.0062(10) -0.0083(9) -0.0143(9)
C7 0.0405(11) 0.0461(16) 0.0472(15) -0.0143(12) -0.0016(10) -0.0182(10)
C8 0.0527(13) 0.0449(17) 0.0563(16) -0.0022(12) -0.0191(11) -0.0272(12)
C9 0.0561(13) 0.0386(15) 0.0380(13) -0.0090(10) -0.0147(10) -0.0170(11)
C10 0.0455(11) 0.0383(15) 0.0383(13) -0.0096(10) -0.0132(9) -0.0151(10)
C11 0.0459(12) 0.0512(18) 0.0331(13) -0.0111(11) -0.0040(9) -0.0087(11)
C12 0.0392(11) 0.0491(17) 0.0371(13) -0.0098(11) -0.0079(9) -0.0088(10)
C13 0.0360(10) 0.0408(14) 0.0351(12) -0.0092(10) -0.0084(8) -0.0164(9)
C14 0.0348(10) 0.0453(16) 0.0415(13) -0.0101(11) -0.0053(9) -0.0128(10)
C15 0.0369(10) 0.0452(16) 0.0459(14) -0.0068(11) -0.0127(9) -0.0133(10)
C16 0.0358(10) 0.0393(14) 0.0349(12) -0.0106(10) -0.0057(8) -0.0163(9)
O17 0.0356(7) 0.0431(10) 0.0315(8) -0.0093(7) -0.0074(6) -0.0156(7)
O18 0.0358(7) 0.0536(12) 0.0356(9) -0.0097(8) -0.0042(6) -0.0181(7)
O19 0.0374(9) 0.0768(16) 0.0532(12) -0.0232(10) -0.0028(8) -0.0238(9)
C20 0.0564(16) 0.076(3) 0.071(2) -0.0350(18) 0.0015(14) -0.0331(15)

loop_
_atom_type_symbol
_atom_type_description
_atom_type_scat_dispersion_real
_atom_type_scat_dispersion_imag
_atom_type_scat_source
C C 0.0033 0.0016 'International Tables Vol C Tables 4.2.6.8 and 6.1.1.4'
H H 0.0000 0.0000 'International Tables Vol C Tables 4.2.6.8 and 6.1.1.4'
Cu Cu 0.3290 1.2590 'International Tables Vol C Tables 4.2.6.8 and 6.1.1.4'
N N 0.0061 0.0033 'International Tables Vol C Tables 4.2.6.8 and 6.1.1.4'
O O 0.0106 0.0060 'International Tables Vol C Tables 4.2.6.8 and 6.1.1.4'

loop_
_geom_angle_atom_site_label_1
_geom_angle_atom_site_label_2
_geom_angle_atom_site_label_3
_geom_angle
_geom_angle_site_symmetry_1
_geom_angle_site_symmetry_3
N2 Cu1 N2 180.00(10) 1_554 2_666
O17 Cu1 N2 90.19(8) 2_665 1_554
O17 Cu1 N2 89.81(8) . 1_554
O17 Cu1 N2 90.19(8) . 2_666
O17 Cu1 N2 89.81(8) 2_665 2_666
O17 Cu1 O17 180.0 2_665 .
N3 N2 Cu1 121.96(15) . 1_556
C6 N2 Cu1 132.48(16) . 1_556
C6 N2 N3 105.38(19) . .
N2 N3 H3 123.7(19) . .
C4 N3 N2 111.62(19) . .
C4 N3 H3 124(2) . .
N3 C4 C5 107.1(2) . .
N3 C4 C8 121.9(2) . .
C5 C4 C8 131.0(2) . .
C4 C5 C6 105.5(2) . .
C4 C5 C9 128.2(2) . .
C6 C5 C9 126.4(2) . .
N2 C6 C5 110.4(2) . .
N2 C6 C7 121.7(2) . .
C5 C6 C7 127.9(2) . .
C6 C7 H7A 109.5 . .
C6 C7 H7B 109.5 . .
C6 C7 H7C 109.5 . .
H7A C7 H7B 109.5 . .
H7A C7 H7C 109.5 . .
H7B C7 H7C 109.5 . .
C4 C8 H8A 109.5 . .
C4 C8 H8B 109.5 . .
C4 C8 H8C 109.5 . .
H8A C8 H8B 109.5 . .
H8A C8 H8C 109.5 . .
H8B C8 H8C 109.5 . .
C5 C9 H9A 108.9 . .
C5 C9 H9B 108.9 . .
C5 C9 C10 113.3(2) . .
H9A C9 H9B 107.7 . .
C10 C9 H9A 108.9 . .
C10 C9 H9B 108.9 . .
C11 C10 C9 121.1(2) . .
C11 C10 C15 117.5(2) . .
C15 C10 C9 121.4(2) . .
C10 C11 H11 119.3 . .
C12 C11 C10 121.4(2) . .
C12 C11 H11 119.3 . .
C11 C12 H12 119.8 . .
C11 C12 C13 120.4(2) . .
C13 C12 H12 119.8 . .
C12 C13 C16 120.5(2) . .
C14 C13 C12 118.5(2) . .
C14 C13 C16 121.0(2) . .
C13 C14 H14 119.6 . .
C15 C14 C13 120.9(2) . .
C15 C14 H14 119.6 . .
C10 C15 H15 119.3 . .
C14 C15 C10 121.3(2) . .
C14 C15 H15 119.3 . .
O17 C16 C13 117.93(19) . .
O18 C16 C13 120.6(2) . .
O18 C16 O17 121.5(2) . .
C16 O17 Cu1 103.86(14) . .
C20 O19 H19 103(3) . .
O19 C20 H20A 109.5 . .
O19 C20 H20B 109.5 . .
O19 C20 H20C 109.5 . .
H20A C20 H20B 109.5 . .
H20A C20 H20C 109.5 . .
H20B C20 H20C 109.5 . .

loop_
_geom_bond_atom_site_label_1
_geom_bond_atom_site_label_2
_geom_bond_distance
_geom_bond_site_symmetry_2
Cu1 N2 1.982(2) 2_666
Cu1 N2 1.982(2) 1_554
Cu1 O17 1.9802(18) .
Cu1 O17 1.9802(18) 2_665
N2 Cu1 1.982(2) 1_556
N2 N3 1.363(3) .
N2 C6 1.337(3) .
N3 H3 0.900(17) .
N3 C4 1.339(3) .
C4 C5 1.379(3) .
C4 C8 1.500(3) .
C5 C6 1.399(3) .
C5 C9 1.508(4) .
C6 C7 1.498(3) .
C7 H7A 0.9800 .
C7 H7B 0.9800 .
C7 H7C 0.9800 .
C8 H8A 0.9800 .
C8 H8B 0.9800 .
C8 H8C 0.9800 .
C9 H9A 0.9900 .
C9 H9B 0.9900 .
C9 C10 1.511(4) .
C10 C11 1.391(4) .
C10 C15 1.397(4) .
C11 H11 0.9500 .
C11 C12 1.389(4) .
C12 H12 0.9500 .
C12 C13 1.392(3) .
C13 C14 1.389(3) .
C13 C16 1.489(3) .
C14 H14 0.9500 .
C14 C15 1.379(4) .
C15 H15 0.9500 .
C16 O17 1.280(3) .
C16 O18 1.263(3) .
O19 H19 0.837(18) .
O19 C20 1.389(4) .
C20 H20A 0.9800 .
C20 H20B 0.9800 .
C20 H20C 0.9800 .

loop_
_geom_hbond_atom_site_label_D
_geom_hbond_atom_site_label_H
_geom_hbond_atom_site_label_A
_geom_hbond_distance_DH
_geom_hbond_distance_HA
_geom_hbond_distance_DA
_geom_hbond_angle_DHA
_geom_hbond_site_symmetry_A
N3 H3 O19 0.900(17) 1.870(19) 2.749(3) 165(3) 2_567
O19 H19 O18 0.837(18) 1.86(2) 2.691(2) 170(4) 2_666

loop_
_geom_torsion_atom_site_label_1
_geom_torsion_atom_site_label_2
_geom_torsion_atom_site_label_3
_geom_torsion_atom_site_label_4
_geom_torsion
_geom_torsion_site_symmetry_1
Cu1 N2 N3 C4 175.66(16) 1_556
Cu1 N2 C6 C5 -175.47(17) 1_556
Cu1 N2 C6 C7 5.8(4) 1_556
N2 Cu1 O17 C16 95.69(16) 1_554
N2 Cu1 O17 C16 -84.31(16) 2_666
N2 N3 C4 C5 0.5(3) .
N2 N3 C4 C8 -179.0(2) .
N3 N2 C6 C5 -0.5(3) .
N3 N2 C6 C7 -179.2(2) .
N3 C4 C5 C6 -0.7(3) .
N3 C4 C5 C9 179.4(2) .
C4 C5 C6 N2 0.7(3) .
C4 C5 C6 C7 179.4(2) .
C4 C5 C9 C10 109.0(3) .
C5 C9 C10 C11 -45.2(4) .
C5 C9 C10 C15 136.1(3) .
C6 N2 N3 C4 0.0(3) .
C6 C5 C9 C10 -70.9(3) .
C8 C4 C5 C6 178.6(2) .
C8 C4 C5 C9 -1.3(4) .
C9 C5 C6 N2 -179.3(2) .
C9 C5 C6 C7 -0.7(4) .
C9 C10 C11 C12 -179.3(3) .
C9 C10 C15 C14 -179.3(2) .
C10 C11 C12 C13 -1.5(5) .
C11 C10 C15 C14 2.0(4) .
C11 C12 C13 C14 2.2(4) .
C11 C12 C13 C16 -178.5(3) .
C12 C13 C14 C15 -0.8(4) .
C12 C13 C16 O17 -18.3(4) .
C12 C13 C16 O18 161.4(2) .
C13 C14 C15 C10 -1.4(4) .
C13 C16 O17 Cu1 173.48(18) .
C14 C13 C16 O17 161.0(2) .
C14 C13 C16 O18 -19.4(4) .
C15 C10 C11 C12 -0.6(4) .
C16 C13 C14 C15 180.0(2) .
O17 Cu1 O17 C16 144(10) 2_665
O18 C16 O17 Cu1 -6.1(3) .
